data_2208280
loop_
_publ_author_name
'K. Ravikumar'
'B. Sridhar'
'Harihara Krishnan'

_publ_section_title
;
 Sumatriptan, an antimigraine drug
;
_journal_coeditor_code CF6494
_journal_issue 3
_journal_name_full 'Acta Crystallographica Section E'
_journal_page_first o1086
_journal_page_last o1088
_journal_paper_doi 10.1107/S1600536806005101
_journal_volume 62
_journal_year 2006
_chemical_formula_iupac 'C14 H21 N3 O2 S'
_chemical_formula_moiety 'C14 H21 N3 O2 S'
_chemical_formula_sum 'C14 H21 N3 O2 S'
_chemical_formula_weight 295.40
_chemical_name_common sumatriptan
_chemical_name_systematic
;
{3-[2-(dimethylamino)ethyl]-1H-indol-5-yl}-N-methylmethanesulfonamide
;
_space_group_IT_number 14
_symmetry_cell_setting monoclinic
_symmetry_space_group_name_Hall '-P 2yn'
_symmetry_space_group_name_H-M 'P 1 21/n 1'
_atom_sites_solution_hydrogens geom
_atom_sites_solution_primary direct
_atom_sites_solution_secondary difmap
_audit_creation_method SHELXL-97
_cell_angle_alpha 90.00
_cell_angle_beta 96.3180(10)
_cell_angle_gamma 90.00
_cell_formula_units_Z 4
_cell_length_a 6.3216(3)
_cell_length_b 10.1290(5)
_cell_length_c 24.1541(12)
_cell_measurement_reflns_used 7659
_cell_measurement_temperature 273(2)
_cell_measurement_theta_max 27.94
_cell_measurement_theta_min 2.13
_cell_volume 1537.23(13)
_computing_cell_refinement 'SAINT (Bruker, 2001)'
_computing_data_collection 'SMART (Bruker, 2001)'
_computing_data_reduction SAINT
_computing_molecular_graphics
;
SHELXTL/PC (Sheldrick, 1990), QMOL (Gans & Shalloway, 2001)
and MERCURY (Bruno <i>et al.</i>,  2002)
;
_computing_publication_material SHELXL97
_computing_structure_refinement 'SHELXL97 (Sheldrick, 1997)'
_computing_structure_solution 'SHELXS97 (Sheldrick, 1997)'
_diffrn_ambient_temperature 273(2)
_diffrn_measured_fraction_theta_full 1.000
_diffrn_measured_fraction_theta_max 1.000
_diffrn_measurement_device 'Bruker SMART APEX CCD area-detector'
_diffrn_measurement_method \w
_diffrn_radiation_monochromator graphite
_diffrn_radiation_source 'fine-focus sealed tube'
_diffrn_radiation_type MoK\a
_diffrn_radiation_wavelength 0.71073
_diffrn_reflns_av_R_equivalents 0.0209
_diffrn_reflns_av_sigmaI/netI 0.0152
_diffrn_reflns_limit_h_max 7
_diffrn_reflns_limit_h_min -7
_diffrn_reflns_limit_k_max 12
_diffrn_reflns_limit_k_min -12
_diffrn_reflns_limit_l_max 28
_diffrn_reflns_limit_l_min -28
_diffrn_reflns_number 14386
_diffrn_reflns_theta_full 25.00
_diffrn_reflns_theta_max 25.00
_diffrn_reflns_theta_min 1.70
_diffrn_standards_number 0
_exptl_absorpt_coefficient_mu 0.216
_exptl_absorpt_correction_type none
_exptl_crystal_colour yellow
_exptl_crystal_density_diffrn 1.276
_exptl_crystal_density_method 'not measured'
_exptl_crystal_description needle
_exptl_crystal_F_000 632
_exptl_crystal_size_max 0.22
_exptl_crystal_size_mid 0.11
_exptl_crystal_size_min 0.08
_refine_diff_density_max 0.521
_refine_diff_density_min -0.249
_refine_ls_extinction_method none
_refine_ls_goodness_of_fit_ref 1.040
_refine_ls_hydrogen_treatment mixed
_refine_ls_matrix_type full
_refine_ls_number_parameters 192
_refine_ls_number_reflns 2709
_refine_ls_number_restraints 0
_refine_ls_restrained_S_all 1.040
_refine_ls_R_factor_all 0.0486
_refine_ls_R_factor_gt 0.0455
_refine_ls_shift/su_max 0.001
_refine_ls_shift/su_mean 0.000
_refine_ls_structure_factor_coef Fsqd
_refine_ls_weighting_details 'calc w=1/[\s^2^(Fo^2^)+(0.0686P)^2^+0.667P] where P=(Fo^2^+2Fc^2^)/3'
_refine_ls_weighting_scheme calc
_refine_ls_wR_factor_gt 0.1248
_refine_ls_wR_factor_ref 0.1274
_reflns_number_gt 2494
_reflns_number_total 2709
_reflns_threshold_expression I>2\s(I)
_cod_data_source_file cf6494.cif
_cod_data_source_block I
_cod_original_sg_symbol_H-M 'P 21/n'
_cod_database_code 2208280
_cod_database_fobs_code 2208280

loop_
_symmetry_equiv_pos_as_xyz
'x, y, z'
'-x+1/2, y+1/2, -z+1/2'
'-x, -y, -z'
'x-1/2, -y-1/2, z-1/2'

loop_
_atom_site_type_symbol
_atom_site_label
_atom_site_fract_x
_atom_site_fract_y
_atom_site_fract_z
_atom_site_U_iso_or_equiv
_atom_site_adp_type
_atom_site_calc_flag
_atom_site_refinement_flags
_atom_site_occupancy
S S1 -0.28124(8) 1.04034(5) 0.13908(2) 0.0510(2) Uani d . 1
O O1 -0.2090(3) 0.91058(17) 0.15409(7) 0.0737(5) Uani d . 1
O O2 -0.1550(3) 1.12094(19) 0.10749(7) 0.0724(5) Uani d . 1
N N1 0.1766(3) 0.73779(18) 0.46980(7) 0.0591(5) Uani d . 1
N N2 0.4624(3) 1.16874(19) 0.33896(8) 0.0610(5) Uani d . 1
H H2N 0.557(4) 1.221(3) 0.3423(10) 0.061(7) Uiso d . 1
N N3 -0.5103(3) 1.02963(19) 0.10463(8) 0.0549(5) Uani d . 1
H H3N -0.545(4) 1.098(3) 0.0856(10) 0.060(7) Uiso d . 1
C C1 0.1452(3) 1.07415(19) 0.31524(8) 0.0477(5) Uani d . 1
C C2 -0.0497(3) 1.0584(2) 0.28283(8) 0.0506(5) Uani d . 1
H H2 -0.1430 0.9922 0.2912 0.061 Uiso calc R 1
C C3 -0.1029(3) 1.1415(2) 0.23849(8) 0.0531(5) Uani d . 1
C C4 0.0374(4) 1.2421(2) 0.22654(9) 0.0610(6) Uani d . 1
H H4 -0.0019 1.2985 0.1968 0.073 Uiso calc R 1
C C5 0.2309(4) 1.2598(2) 0.25731(9) 0.0597(6) Uani d . 1
H H5 0.3228 1.3267 0.2488 0.072 Uiso calc R 1
C C6 0.2846(3) 1.17445(19) 0.30164(8) 0.0503(5) Uani d . 1
C C7 0.4381(4) 1.0695(2) 0.37603(10) 0.0633(6) Uani d . 1
H H7 0.5383 1.0468 0.4056 0.076 Uiso calc R 1
C C8 0.2470(4) 1.0086(2) 0.36368(9) 0.0566(5) Uani d . 1
C C9 0.1506(4) 0.8961(3) 0.39287(10) 0.0751(7) Uani d . 1
H H9A 0.0122 0.9237 0.4024 0.090 Uiso calc R 1
H H9B 0.1280 0.8229 0.3670 0.090 Uiso calc R 1
C C10 0.2771(4) 0.8482(2) 0.44404(9) 0.0645(6) Uani d . 1
H H10A 0.4164 0.8209 0.4350 0.077 Uiso calc R 1
H H10B 0.2974 0.9202 0.4706 0.077 Uiso calc R 1
C C11 0.0053(5) 0.7766(3) 0.50167(12) 0.0869(8) Uani d . 1
H H11A 0.0588 0.8371 0.5304 0.130 Uiso calc R 1
H H11B -0.0509 0.6998 0.5182 0.130 Uiso calc R 1
H H11C -0.1053 0.8185 0.4775 0.130 Uiso calc R 1
C C12 0.3391(5) 0.6643(3) 0.50525(11) 0.0807(8) Uani d . 1
H H12A 0.4000 0.7202 0.5349 0.121 Uiso calc R 1
H H12B 0.4487 0.6357 0.4834 0.121 Uiso calc R 1
H H12C 0.2751 0.5887 0.5207 0.121 Uiso calc R 1
C C13 -0.3111(4) 1.1250(2) 0.20261(9) 0.0614(6) Uani d . 1
H H13A -0.3727 1.2113 0.1941 0.074 Uiso calc R 1
H H13B -0.4087 1.0760 0.2232 0.074 Uiso calc R 1
C C14 -0.6763(4) 0.9471(3) 0.12390(12) 0.0775(7) Uani d . 1
H H14A -0.6222 0.8595 0.1311 0.116 Uiso calc R 1
H H14B -0.7961 0.9439 0.0958 0.116 Uiso calc R 1
H H14C -0.7199 0.9836 0.1575 0.116 Uiso calc R 1

loop_
_atom_site_aniso_label
_atom_site_aniso_U_11
_atom_site_aniso_U_22
_atom_site_aniso_U_33
_atom_site_aniso_U_12
_atom_site_aniso_U_13
_atom_site_aniso_U_23
S1 0.0478(3) 0.0562(3) 0.0501(3) 0.0128(2) 0.0108(2) 0.0024(2)
O1 0.0706(10) 0.0653(10) 0.0833(11) 0.0294(9) -0.0008(9) 0.0001(9)
O2 0.0655(10) 0.0948(13) 0.0591(9) -0.0136(9) 0.0169(8) -0.0006(9)
N1 0.0812(12) 0.0516(10) 0.0446(9) -0.0102(9) 0.0068(8) -0.0004(8)
N2 0.0644(12) 0.0506(10) 0.0679(12) -0.0186(9) 0.0071(9) -0.0081(9)
N3 0.0537(10) 0.0539(11) 0.0571(10) 0.0066(8) 0.0065(8) 0.0148(8)
C1 0.0597(11) 0.0381(10) 0.0460(10) -0.0023(8) 0.0084(9) -0.0042(8)
C2 0.0565(11) 0.0475(11) 0.0485(11) -0.0015(9) 0.0095(9) -0.0017(8)
C3 0.0586(12) 0.0545(12) 0.0477(11) 0.0155(9) 0.0124(9) -0.0018(9)
C4 0.0854(16) 0.0459(11) 0.0538(12) 0.0141(11) 0.0167(11) 0.0050(9)
C5 0.0802(15) 0.0418(11) 0.0608(13) -0.0044(10) 0.0240(11) 0.0011(9)
C6 0.0614(12) 0.0387(10) 0.0528(11) -0.0029(9) 0.0149(9) -0.0083(8)
C7 0.0746(15) 0.0505(12) 0.0609(13) -0.0097(11) -0.0104(11) -0.0039(10)
C8 0.0708(13) 0.0440(11) 0.0521(11) -0.0130(10) -0.0064(10) -0.0016(9)
C9 0.0911(18) 0.0631(14) 0.0649(14) -0.0278(13) -0.0192(13) 0.0137(12)
C10 0.0816(15) 0.0558(13) 0.0532(12) -0.0136(11) -0.0063(11) -0.0013(10)
C11 0.105(2) 0.0846(19) 0.0741(16) 0.0015(17) 0.0253(15) -0.0012(15)
C12 0.102(2) 0.0791(18) 0.0576(14) 0.0026(15) -0.0060(13) 0.0041(12)
C13 0.0608(12) 0.0718(14) 0.0523(12) 0.0247(11) 0.0086(10) 0.0003(10)
C14 0.0595(14) 0.0900(19) 0.0836(18) -0.0051(13) 0.0105(13) 0.0222(15)

loop_
_atom_type_symbol
_atom_type_description
_atom_type_scat_dispersion_real
_atom_type_scat_dispersion_imag
_atom_type_scat_source
C C 0.0033 0.0016 'International Tables Vol C Tables 4.2.6.8 and 6.1.1.4'
H H 0.0000 0.0000 'International Tables Vol C Tables 4.2.6.8 and 6.1.1.4'
N N 0.0061 0.0033 'International Tables Vol C Tables 4.2.6.8 and 6.1.1.4'
O O 0.0106 0.0060 'International Tables Vol C Tables 4.2.6.8 and 6.1.1.4'
S S 0.1246 0.1234 'International Tables Vol C Tables 4.2.6.8 and 6.1.1.4'

loop_
_geom_angle_atom_site_label_1
_geom_angle_atom_site_label_2
_geom_angle_atom_site_label_3
_geom_angle
_geom_angle_publ_flag
O2 S1 O1 118.90(11) yes
O2 S1 N3 106.90(10) ?
O1 S1 N3 108.52(11) ?
O2 S1 C13 107.72(12) ?
O1 S1 C13 106.57(11) ?
N3 S1 C13 107.80(10) ?
C11 N1 C10 113.9(2) y
C11 N1 C12 110.1(2) y
C10 N1 C12 109.2(2) y
C6 N2 C7 108.73(19) ?
C6 N2 H2N 126.6(18) ?
C7 N2 H2N 123.9(18) ?
C14 N3 S1 121.16(17) ?
C14 N3 H3N 119.5(16) ?
S1 N3 H3N 113.0(16) ?
C2 C1 C6 119.27(19) ?
C2 C1 C8 133.97(19) ?
C6 C1 C8 106.76(19) ?
C3 C2 C1 119.5(2) ?
C3 C2 H2 120.2 ?
C1 C2 H2 120.2 ?
C2 C3 C4 119.9(2) ?
C2 C3 C13 120.3(2) ?
C4 C3 C13 119.8(2) ?
C5 C4 C3 122.1(2) ?
C5 C4 H4 119.0 ?
C3 C4 H4 119.0 ?
C4 C5 C6 117.6(2) ?
C4 C5 H5 121.2 ?
C6 C5 H5 121.2 ?
N2 C6 C5 130.6(2) ?
N2 C6 C1 107.89(18) ?
C5 C6 C1 121.5(2) ?
C8 C7 N2 110.6(2) ?
C8 C7 H7 124.7 ?
N2 C7 H7 124.7 ?
C7 C8 C1 106.0(2) ?
C7 C8 C9 129.6(2) ?
C1 C8 C9 124.4(2) ?
C10 C9 C8 115.5(2) ?
C10 C9 H9A 108.4 ?
C8 C9 H9A 108.4 ?
C10 C9 H9B 108.4 ?
C8 C9 H9B 108.4 ?
H9A C9 H9B 107.5 ?
N1 C10 C9 112.78(19) y
N1 C10 H10A 109.0 ?
C9 C10 H10A 109.0 ?
N1 C10 H10B 109.0 ?
C9 C10 H10B 109.0 ?
H10A C10 H10B 107.8 ?
N1 C11 H11A 109.5 ?
N1 C11 H11B 109.5 ?
H11A C11 H11B 109.5 ?
N1 C11 H11C 109.5 ?
H11A C11 H11C 109.5 ?
H11B C11 H11C 109.5 ?
N1 C12 H12A 109.5 ?
N1 C12 H12B 109.5 ?
H12A C12 H12B 109.5 ?
N1 C12 H12C 109.5 ?
H12A C12 H12C 109.5 ?
H12B C12 H12C 109.5 ?
C3 C13 S1 112.35(14) ?
C3 C13 H13A 109.1 ?
S1 C13 H13A 109.1 ?
C3 C13 H13B 109.1 ?
S1 C13 H13B 109.1 ?
H13A C13 H13B 107.9 ?
N3 C14 H14A 109.5 ?
N3 C14 H14B 109.5 ?
H14A C14 H14B 109.5 ?
N3 C14 H14C 109.5 ?
H14A C14 H14C 109.5 ?
H14B C14 H14C 109.5 ?

loop_
_geom_bond_atom_site_label_1
_geom_bond_atom_site_label_2
_geom_bond_distance
_geom_bond_publ_flag
S1 O2 1.4212(17) y
S1 O1 1.4251(17) y
S1 N3 1.5924(19) y
S1 C13 1.786(2) y
N1 C11 1.450(3) ?
N1 C10 1.459(3) ?
N1 C12 1.466(3) ?
N2 C6 1.362(3) ?
N2 C7 1.366(3) ?
N2 H2N 0.79(3) ?
N3 C14 1.457(3) ?
N3 H3N 0.85(3) ?
C1 C2 1.394(3) ?
C1 C6 1.407(3) ?
C1 C8 1.435(3) ?
C2 C3 1.375(3) ?
C2 H2 0.930 ?
C3 C4 1.401(3) ?
C3 C13 1.503(3) ?
C4 C5 1.371(3) ?
C4 H4 0.930 ?
C5 C6 1.389(3) ?
C5 H5 0.930 ?
C7 C8 1.361(3) y
C7 H7 0.930 ?
C8 C9 1.504(3) ?
C9 C10 1.478(3) ?
C9 H9A 0.970 ?
C9 H9B 0.970 ?
C10 H10A 0.970 ?
C10 H10B 0.970 ?
C11 H11A 0.960 ?
C11 H11B 0.960 ?
C11 H11C 0.960 ?
C12 H12A 0.960 ?
C12 H12B 0.960 ?
C12 H12C 0.960 ?
C13 H13A 0.970 ?
C13 H13B 0.970 ?
C14 H14A 0.960 ?
C14 H14B 0.960 ?
C14 H14C 0.960 ?

loop_
_geom_hbond_atom_site_label_D
_geom_hbond_atom_site_label_H
_geom_hbond_atom_site_label_A
_geom_hbond_site_symmetry_A
_geom_hbond_distance_DH
_geom_hbond_distance_HA
_geom_hbond_distance_DA
_geom_hbond_angle_DHA
N2 H2N O1 2 0.79(3) 2.15(3) 2.899(2) 158(2)
N3 H3N N1 2_455 0.85(3) 2.06(3) 2.893(3) 167(2)

loop_
_geom_torsion_atom_site_label_1
_geom_torsion_atom_site_label_2
_geom_torsion_atom_site_label_3
_geom_torsion_atom_site_label_4
_geom_torsion
_geom_torsion_publ_flag
O2 S1 N3 C14 176.44(19) ?
O1 S1 N3 C14 47.1(2) ?
C13 S1 N3 C14 -68.0(2) yes
C6 C1 C2 C3 -0.5(3) ?
C8 C1 C2 C3 178.6(2) ?
C1 C2 C3 C4 -0.7(3) ?
C1 C2 C3 C13 179.19(17) ?
C2 C3 C4 C5 1.1(3) ?
C13 C3 C4 C5 -178.76(19) ?
C3 C4 C5 C6 -0.3(3) ?
C7 N2 C6 C5 178.1(2) ?
C7 N2 C6 C1 -0.9(2) ?
C4 C5 C6 N2 -179.7(2) ?
C4 C5 C6 C1 -0.8(3) ?
C2 C1 C6 N2 -179.64(17) ?
C8 C1 C6 N2 1.0(2) ?
C2 C1 C6 C5 1.2(3) ?
C8 C1 C6 C5 -178.07(19) ?
C6 N2 C7 C8 0.4(3) ?
N2 C7 C8 C1 0.3(3) ?
N2 C7 C8 C9 -179.3(2) ?
C2 C1 C8 C7 -180.0(2) ?
C6 C1 C8 C7 -0.8(2) ?
C2 C1 C8 C9 -0.3(4) ?
C6 C1 C8 C9 178.8(2) ?
C7 C8 C9 C10 3.1(4) ?
C1 C8 C9 C10 -176.4(2) yes
C11 N1 C10 C9 -78.5(3) ?
C12 N1 C10 C9 158.1(2) yes
C8 C9 C10 N1 -179.1(2) ?
C2 C3 C13 S1 -100.4(2) yes
C4 C3 C13 S1 79.5(2) ?
O2 S1 C13 C3 -64.59(19) ?
O1 S1 C13 C3 64.1(2) ?
N3 S1 C13 C3 -179.62(16) yes

loop_
_cod_related_entry_id
_cod_related_entry_database
_cod_related_entry_code
1 ChemSpider 5165
